data_7104825
loop_
_publ_author_name
'Givaja, Gonzalo'
'Blake, Alexander J.'
'Wilson, Claire'
'Schr\"oder, Martin'
'Love, Jason B.'

_publ_section_title
;
 Macrocyclic diiminodipyrromethane complexes: structural analogues of
 Pac-Man porphyrins
;
_journal_coden_ASTM CHCOFS
_journal_issue 19
_journal_name_full
;
 Chemical Communications (Cambridge, United Kingdom)
;
_journal_page_first 2508
_journal_page_last 2509
_journal_paper_doi 10.1039/b308443d
_journal_year 2003
_chemical_formula_moiety 'C38 H32 N8 Pd2, 0.25(C H4 O)'
_chemical_formula_sum 'C38.25 H33 N8 O0.25 Pd2'
_chemical_formula_weight 821.53
_space_group_IT_number 2
_symmetry_cell_setting triclinic
_symmetry_Int_Tables_number 2
_symmetry_space_group_name_Hall '-P 1'
_symmetry_space_group_name_H-M 'P -1'
_atom_sites_solution_hydrogens 'placed geometrically; solvent H atoms not located'
_atom_sites_solution_primary direct
_atom_sites_solution_secondary difmap
_audit_creation_method SHELXL-97
_cell_angle_alpha 74.331(2)
_cell_angle_beta 86.576(2)
_cell_angle_gamma 81.503(2)
_cell_formula_units_Z 2
_cell_length_a 9.4559(8)
_cell_length_b 13.2076(11)
_cell_length_c 14.3084(12)
_cell_measurement_reflns_used 4076
_cell_measurement_temperature 150(2)
_cell_measurement_theta_max 25.7
_cell_measurement_theta_min 2.5
_cell_volume 1701.3(4)
_computing_cell_refinement 'Bruker SAINT version 6.36a (Bruker, 2002)'
_computing_data_collection 'Bruker SMART version 5.624 (Bruker, 2001)'
_computing_data_reduction 'Bruker SAINT; Bruker SHELXTL (Bruker, 2001)'
_computing_molecular_graphics 'Bruker SHELXTL'
_computing_publication_material 'SHELXL-97; enCIFer (CCDC, 2003); PLATON (Spek, 2003)'
_computing_structure_refinement 'SHELXL-97 (Sheldrick, 1997)'
_computing_structure_solution 'SHELXS-97 (Sheldrick, 1990)'
_diffrn_ambient_temperature 150(2)
_diffrn_measured_fraction_theta_full 0.955
_diffrn_measured_fraction_theta_max 0.955
_diffrn_measurement_device_type 'Bruker SMART1000 CCD area detector'
_diffrn_measurement_method omega
_diffrn_radiation_monochromator graphite
_diffrn_radiation_probe x-ray
_diffrn_radiation_type MoK\a
_diffrn_radiation_wavelength 0.71073
_diffrn_reflns_av_R_equivalents 0.032
_diffrn_reflns_av_sigmaI/netI 0.077
_diffrn_reflns_limit_h_max 12
_diffrn_reflns_limit_h_min -12
_diffrn_reflns_limit_k_max 17
_diffrn_reflns_limit_k_min -16
_diffrn_reflns_limit_l_max 18
_diffrn_reflns_limit_l_min -18
_diffrn_reflns_number 14533
_diffrn_reflns_theta_full 27.50
_diffrn_reflns_theta_max 27.50
_diffrn_reflns_theta_min 1.88
_diffrn_source 'normal-focus sealed tube'
_diffrn_standards_decay_% 0
_exptl_absorpt_coefficient_mu 1.099
_exptl_absorpt_correction_T_max 0.774
_exptl_absorpt_correction_T_min 0.708
_exptl_absorpt_correction_type multi-scan
_exptl_absorpt_process_details '(SHELXTL version 6.12; Bruker, 2001)'
_exptl_crystal_colour yellow
_exptl_crystal_density_diffrn 1.604
_exptl_crystal_density_method 'not measured'
_exptl_crystal_description plate
_exptl_crystal_F_000 825
_exptl_crystal_size_max 0.18
_exptl_crystal_size_mid 0.15
_exptl_crystal_size_min 0.03
_refine_diff_density_max 1.06
_refine_diff_density_min -0.53
_refine_diff_density_rms 0.09
_refine_ls_extinction_method none
_refine_ls_goodness_of_fit_ref 0.86
_refine_ls_hydrogen_treatment 'riding model'
_refine_ls_matrix_type full
_refine_ls_number_parameters 435
_refine_ls_number_reflns 7474
_refine_ls_number_restraints 36
_refine_ls_restrained_S_all 0.87
_refine_ls_R_factor_all 0.0670
_refine_ls_R_factor_gt 0.0348
_refine_ls_shift/su_max 0.027
_refine_ls_shift/su_mean 0.002
_refine_ls_structure_factor_coef Fsqd
_refine_ls_weighting_details 'calc w=1/[\s^2^(Fo^2^)+(0.026P)^2^] where P=(Fo^2^+2Fc^2^)/3'
_refine_ls_weighting_scheme calc
_refine_ls_wR_factor_gt 0.0637
_refine_ls_wR_factor_ref 0.0704
_reflns_number_gt 4880
_reflns_number_total 7481
_reflns_threshold_expression >2sigma(I)
_cod_data_source_file b308443d.txt
_cod_data_source_block PDIMPY
_cod_original_sg_symbol_H-M P-1
_cod_database_code 7104825

loop_
_symmetry_equiv_pos_as_xyz
'x, y, z'
'-x, -y, -z'

loop_
_atom_site_label
_atom_site_type_symbol
_atom_site_fract_x
_atom_site_fract_y
_atom_site_fract_z
_atom_site_U_iso_or_equiv
_atom_site_adp_type
_atom_site_occupancy
_atom_site_symmetry_multiplicity
_atom_site_calc_flag
_atom_site_refinement_flags
_atom_site_disorder_assembly
_atom_site_disorder_group
Pd1 Pd 0.35389(3) 0.57857(2) 0.14830(2) 0.03015(9) Uani 1 1 d . . .
Pd2 Pd 0.39667(3) 0.84988(2) 0.17016(2) 0.02858(8) Uani 1 1 d . . .
N1 N 0.2436(3) 0.6562(2) 0.0242(2) 0.0299(7) Uani 1 1 d . . .
N2 N 0.1729(3) 0.5242(2) 0.1821(2) 0.0351(8) Uani 1 1 d . A .
N3 N 0.4211(3) 0.4951(2) 0.2745(2) 0.0332(7) Uani 1 1 d . A .
N4 N 0.5618(3) 0.6135(2) 0.1366(2) 0.0284(7) Uani 1 1 d . A .
N5 N 0.2826(3) 0.8531(2) 0.0489(2) 0.0275(7) Uani 1 1 d . B .
N6 N 0.2059(3) 0.8962(2) 0.2136(2) 0.0294(7) Uani 1 1 d . B .
N7 N 0.4677(3) 0.8631(2) 0.2889(2) 0.0318(7) Uani 1 1 d . B .
N8 N 0.6120(3) 0.8108(2) 0.1479(2) 0.0281(7) Uani 1 1 d . . .
C1 C 0.1163(4) 0.6269(3) 0.0258(3) 0.0329(9) Uani 1 1 d . . .
H1A H 0.0547 0.6547 -0.0279 0.040 Uiso 1 1 calc R . .
C2 C 0.0743(4) 0.5530(3) 0.1100(3) 0.0320(9) Uani 1 1 d . . .
C3 C -0.0415(4) 0.4976(3) 0.1445(3) 0.0379(10) Uani 1 1 d . . .
H3A H -0.1263 0.5015 0.1105 0.046 Uiso 1 1 calc R . .
C4 C -0.0092(4) 0.4362(3) 0.2373(3) 0.0387(10) Uani 1 1 d . A .
H4A H -0.0681 0.3899 0.2789 0.046 Uiso 1 1 calc R . .
C5 C 0.1267(4) 0.4544(3) 0.2593(3) 0.0388(10) Uani 1 1 d D . .
C6 C 0.1992(7) 0.4324(8) 0.3547(5) 0.046(3) Uiso 0.40 1 d PD A 1
C7 C 0.1753(16) 0.3177(9) 0.4027(10) 0.093(5) Uiso 0.40 1 d PD A 1
H7A H 0.1067 0.3161 0.4570 0.139 Uiso 0.40 1 calc PR A 1
H7B H 0.2663 0.2755 0.4268 0.139 Uiso 0.40 1 calc PR A 1
H7C H 0.1376 0.2880 0.3550 0.139 Uiso 0.40 1 calc PR A 1
C8 C 0.1181(14) 0.4994(11) 0.4163(9) 0.083(4) Uiso 0.40 1 d PD A 1
H8A H 0.1288 0.5742 0.3874 0.124 Uiso 0.40 1 calc PR A 1
H8B H 0.1565 0.4767 0.4820 0.124 Uiso 0.40 1 calc PR A 1
H8C H 0.0166 0.4909 0.4195 0.124 Uiso 0.40 1 calc PR A 1
C6' C 0.2163(5) 0.3931(5) 0.3505(4) 0.0367(18) Uiso 0.60 1 d PD A 2
C7' C 0.2335(7) 0.2728(5) 0.3663(5) 0.0432(17) Uiso 0.60 1 d PD A 2
H7'A H 0.2908 0.2535 0.3127 0.065 Uiso 0.60 1 calc PR A 2
H7'B H 0.1391 0.2500 0.3685 0.065 Uiso 0.60 1 calc PR A 2
H7'C H 0.2818 0.2378 0.4277 0.065 Uiso 0.60 1 calc PR A 2
C8' C 0.1332(8) 0.4157(7) 0.4407(5) 0.065(2) Uiso 0.60 1 d PD A 2
H8'A H 0.1201 0.4921 0.4348 0.098 Uiso 0.60 1 calc PR A 2
H8'B H 0.1872 0.3780 0.4992 0.098 Uiso 0.60 1 calc PR A 2
H8'C H 0.0395 0.3912 0.4454 0.098 Uiso 0.60 1 calc PR A 2
C9 C 0.3614(4) 0.4321(3) 0.3504(3) 0.0404(10) Uani 1 1 d D . .
C10 C 0.4609(4) 0.3980(3) 0.4254(3) 0.0464(11) Uani 1 1 d . A .
H10A H 0.4469 0.3520 0.4879 0.056 Uiso 1 1 calc R . .
C11 C 0.5833(4) 0.4439(3) 0.3914(3) 0.0442(10) Uani 1 1 d . . .
H11A H 0.6687 0.4354 0.4261 0.053 Uiso 1 1 calc R A .
C12 C 0.5567(4) 0.5052(3) 0.2961(3) 0.0313(9) Uani 1 1 d . A .
C13 C 0.6269(4) 0.5710(3) 0.2198(3) 0.0317(9) Uani 1 1 d . . .
H13A H 0.7205 0.5848 0.2280 0.038 Uiso 1 1 calc R A .
C14 C 0.6355(3) 0.6785(3) 0.0589(3) 0.0271(8) Uani 1 1 d . . .
C15 C 0.6758(4) 0.6478(3) -0.0252(3) 0.0314(9) Uani 1 1 d . A .
H15A H 0.6494 0.5839 -0.0330 0.038 Uiso 1 1 calc R . .
C16 C 0.7538(4) 0.7088(3) -0.0978(3) 0.0389(10) Uani 1 1 d . . .
H16A H 0.7815 0.6865 -0.1548 0.047 Uiso 1 1 calc R A .
C17 C 0.7918(4) 0.8025(3) -0.0876(3) 0.0378(10) Uani 1 1 d . A .
H17A H 0.8476 0.8436 -0.1369 0.045 Uiso 1 1 calc R . .
C18 C 0.7485(4) 0.8363(3) -0.0059(3) 0.0343(9) Uani 1 1 d . . .
H18A H 0.7722 0.9017 0.0000 0.041 Uiso 1 1 calc R A .
C19 C 0.6707(3) 0.7754(3) 0.0675(3) 0.0273(8) Uani 1 1 d . A .
C20 C 0.6877(4) 0.8175(3) 0.2191(3) 0.0320(9) Uani 1 1 d . . .
H20A H 0.7890 0.8017 0.2181 0.038 Uiso 1 1 calc R . .
C21 C 0.6143(4) 0.8489(3) 0.2972(3) 0.0307(9) Uani 1 1 d . . .
C22 C 0.6449(4) 0.8693(3) 0.3847(3) 0.0397(10) Uani 1 1 d . . .
H22A H 0.7369 0.8659 0.4096 0.048 Uiso 1 1 calc R . .
C23 C 0.5146(4) 0.8954(3) 0.4274(3) 0.0432(10) Uani 1 1 d . B .
H23A H 0.5009 0.9124 0.4880 0.052 Uiso 1 1 calc R . .
C24 C 0.4057(4) 0.8926(3) 0.3659(3) 0.0375(9) Uani 1 1 d D . .
C25 C 0.2435(6) 0.9261(8) 0.3799(5) 0.037(4) Uiso 0.40 1 d PD B 1
C26 C 0.2105(13) 1.0329(8) 0.4061(9) 0.049(3) Uiso 0.40 1 d PD B 1
H26A H 0.2413 1.0894 0.3524 0.074 Uiso 0.40 1 calc PR B 1
H26B H 0.2618 1.0289 0.4648 0.074 Uiso 0.40 1 calc PR B 1
H26C H 0.1074 1.0484 0.4179 0.074 Uiso 0.40 1 calc PR B 1
C27 C 0.1925(11) 0.8389(8) 0.4657(7) 0.047(3) Uiso 0.40 1 d PD B 1
H27A H 0.1496 0.8710 0.5168 0.071 Uiso 0.40 1 calc PR B 1
H27B H 0.2744 0.7859 0.4917 0.071 Uiso 0.40 1 calc PR B 1
H27C H 0.1214 0.8045 0.4430 0.071 Uiso 0.40 1 calc PR B 1
C25' C 0.2443(5) 0.8985(6) 0.3840(4) 0.036(2) Uiso 0.60 1 d PD B 2
C26' C 0.2027(8) 0.9861(6) 0.4362(5) 0.051(2) Uiso 0.60 1 d PD B 2
H26D H 0.2230 1.0542 0.3933 0.077 Uiso 0.60 1 calc PR B 2
H26E H 0.2581 0.9696 0.4954 0.077 Uiso 0.60 1 calc PR B 2
H26F H 0.1005 0.9906 0.4531 0.077 Uiso 0.60 1 calc PR B 2
C27' C 0.2111(7) 0.7910(5) 0.4505(5) 0.0447(19) Uiso 0.60 1 d PD B 2
H27D H 0.2415 0.7349 0.4177 0.067 Uiso 0.60 1 calc PR B 2
H27E H 0.1081 0.7949 0.4647 0.067 Uiso 0.60 1 calc PR B 2
H27F H 0.2628 0.7751 0.5112 0.067 Uiso 0.60 1 calc PR B 2
C28 C 0.1564(4) 0.9273(3) 0.2922(3) 0.0358(9) Uani 1 1 d D . .
C29 C 0.0102(4) 0.9677(3) 0.2773(3) 0.0410(10) Uani 1 1 d . B .
H29A H -0.0528 0.9958 0.3212 0.049 Uiso 1 1 calc R . .
C30 C -0.0251(4) 0.9592(3) 0.1877(3) 0.0389(10) Uani 1 1 d . . .
H30A H -0.1163 0.9801 0.1587 0.047 Uiso 1 1 calc R B .
C31 C 0.1000(4) 0.9135(3) 0.1474(3) 0.0304(8) Uani 1 1 d . B .
C32 C 0.1464(4) 0.8859(3) 0.0614(3) 0.0303(9) Uani 1 1 d . . .
H32A H 0.0799 0.8908 0.0126 0.036 Uiso 1 1 calc R B .
C33 C 0.2971(4) 0.7313(3) -0.0556(3) 0.0297(8) Uani 1 1 d . B .
C34 C 0.3267(3) 0.8264(3) -0.0403(3) 0.0277(8) Uani 1 1 d . . .
C35 C 0.3979(4) 0.8939(3) -0.1129(3) 0.0344(9) Uani 1 1 d . B .
H35A H 0.4226 0.9569 -0.1021 0.041 Uiso 1 1 calc R . .
C36 C 0.4331(4) 0.8714(3) -0.2002(3) 0.0378(10) Uani 1 1 d . . .
H36A H 0.4808 0.9190 -0.2494 0.045 Uiso 1 1 calc R B .
C37 C 0.3991(4) 0.7794(3) -0.2164(3) 0.0407(10) Uani 1 1 d . B .
H37A H 0.4214 0.7646 -0.2774 0.049 Uiso 1 1 calc R . .
C38 C 0.3328(4) 0.7091(3) -0.1440(3) 0.0390(10) Uani 1 1 d . . .
H38A H 0.3115 0.6451 -0.1548 0.047 Uiso 1 1 calc R B .
C1S C -0.0761(16) 0.6342(12) 0.3154(11) 0.039(4) Uiso 0.25 1 d P . .
O1S O 0.049(2) 0.6817(16) 0.3317(14) 0.134(7) Uiso 0.25 1 d P . .

loop_
_atom_site_aniso_label
_atom_site_aniso_U_11
_atom_site_aniso_U_22
_atom_site_aniso_U_33
_atom_site_aniso_U_23
_atom_site_aniso_U_13
_atom_site_aniso_U_12
Pd1 0.02516(16) 0.03583(19) 0.03200(18) -0.01184(14) -0.00138(13) -0.00660(13)
Pd2 0.02253(15) 0.02906(17) 0.03475(18) -0.00892(13) -0.00468(13) -0.00293(12)
N1 0.0262(16) 0.0275(17) 0.0390(19) -0.0132(15) -0.0049(14) -0.0030(13)
N2 0.0249(16) 0.047(2) 0.0383(19) -0.0169(16) 0.0021(15) -0.0107(14)
N3 0.0304(17) 0.044(2) 0.0272(18) -0.0110(15) -0.0001(14) -0.0098(14)
N4 0.0220(15) 0.0268(17) 0.0367(18) -0.0090(14) -0.0019(14) -0.0031(13)
N5 0.0257(16) 0.0205(16) 0.0360(18) -0.0068(13) -0.0068(14) -0.0015(12)
N6 0.0203(15) 0.0330(18) 0.0329(18) -0.0055(14) 0.0008(13) -0.0036(13)
N7 0.0290(17) 0.0336(18) 0.0335(18) -0.0087(15) -0.0033(14) -0.0062(14)
N8 0.0244(15) 0.0221(16) 0.0387(18) -0.0096(14) -0.0035(14) -0.0021(12)
C1 0.030(2) 0.030(2) 0.043(2) -0.0167(19) -0.0085(18) 0.0023(17)
C2 0.0232(19) 0.031(2) 0.044(2) -0.0153(19) -0.0035(17) 0.0019(16)
C3 0.0231(19) 0.041(2) 0.055(3) -0.024(2) 0.0009(19) -0.0018(17)
C4 0.026(2) 0.052(3) 0.042(2) -0.017(2) 0.0100(18) -0.0127(18)
C5 0.030(2) 0.057(3) 0.035(2) -0.019(2) 0.0064(18) -0.0106(19)
C9 0.038(2) 0.059(3) 0.030(2) -0.018(2) 0.0032(18) -0.016(2)
C10 0.052(3) 0.059(3) 0.028(2) -0.004(2) -0.002(2) -0.019(2)
C11 0.040(2) 0.051(3) 0.041(3) -0.009(2) -0.008(2) -0.009(2)
C12 0.028(2) 0.034(2) 0.035(2) -0.0120(18) -0.0024(17) -0.0062(17)
C13 0.0211(19) 0.030(2) 0.046(2) -0.0149(19) -0.0054(18) 0.0015(16)
C14 0.0192(17) 0.0240(19) 0.035(2) -0.0049(17) -0.0042(16) 0.0028(15)
C15 0.031(2) 0.023(2) 0.039(2) -0.0096(17) -0.0042(18) 0.0053(16)
C16 0.031(2) 0.043(3) 0.034(2) -0.0055(19) -0.0003(18) 0.0111(19)
C17 0.026(2) 0.035(2) 0.044(3) 0.0006(19) -0.0006(18) 0.0009(17)
C18 0.028(2) 0.025(2) 0.047(2) -0.0021(18) -0.0040(18) -0.0055(16)
C19 0.0198(18) 0.027(2) 0.034(2) -0.0080(17) -0.0090(16) 0.0028(15)
C20 0.0243(19) 0.025(2) 0.044(2) -0.0027(18) -0.0080(18) -0.0047(16)
C21 0.029(2) 0.028(2) 0.032(2) -0.0027(17) -0.0084(17) -0.0025(16)
C22 0.037(2) 0.045(3) 0.034(2) -0.0005(19) -0.0128(19) -0.0101(19)
C23 0.048(3) 0.056(3) 0.027(2) -0.010(2) -0.0011(19) -0.011(2)
C24 0.036(2) 0.042(2) 0.031(2) -0.0032(19) -0.0019(18) -0.0075(18)
C28 0.030(2) 0.039(2) 0.036(2) -0.0043(19) 0.0033(18) -0.0094(17)
C29 0.026(2) 0.054(3) 0.040(2) -0.009(2) 0.0087(18) -0.0042(19)
C30 0.024(2) 0.039(2) 0.049(3) -0.001(2) 0.0012(18) -0.0082(17)
C31 0.0251(19) 0.027(2) 0.036(2) -0.0026(17) -0.0020(17) -0.0053(16)
C32 0.027(2) 0.021(2) 0.041(2) -0.0006(17) -0.0102(17) -0.0053(16)
C33 0.0269(19) 0.025(2) 0.037(2) -0.0081(17) -0.0091(17) 0.0009(15)
C34 0.0242(18) 0.024(2) 0.034(2) -0.0082(17) -0.0098(16) 0.0038(15)
C35 0.032(2) 0.024(2) 0.045(2) -0.0052(18) -0.0083(18) 0.0010(16)
C36 0.036(2) 0.035(2) 0.034(2) 0.0003(19) -0.0025(18) 0.0014(18)
C37 0.041(2) 0.047(3) 0.034(2) -0.012(2) -0.0052(19) -0.001(2)
C38 0.038(2) 0.039(2) 0.044(3) -0.016(2) -0.008(2) -0.0031(19)

loop_
_atom_type_symbol
_atom_type_description
_atom_type_scat_dispersion_real
_atom_type_scat_dispersion_imag
_atom_type_scat_source
C C 0.0033 0.0016 'International Tables Vol C Tables 4.2.6.8 and 6.1.1.4'
H H 0.0000 0.0000 'International Tables Vol C Tables 4.2.6.8 and 6.1.1.4'
N N 0.0061 0.0033 'International Tables Vol C Tables 4.2.6.8 and 6.1.1.4'
Pd Pd -0.9988 1.0072 'International Tables Vol C Tables 4.2.6.8 and 6.1.1.4'
O O 0.0106 0.0060 'International Tables Vol C Tables 4.2.6.8 and 6.1.1.4'

loop_
_geom_angle_atom_site_label_1
_geom_angle_atom_site_label_2
_geom_angle_atom_site_label_3
_geom_angle
_geom_angle_site_symmetry_1
_geom_angle_site_symmetry_3
_geom_angle_publ_flag
N3 Pd1 N2 88.06(13) . . ?
N3 Pd1 N1 168.31(12) . . ?
N2 Pd1 N1 80.28(12) . . ?
N3 Pd1 N4 80.76(12) . . ?
N2 Pd1 N4 168.58(12) . . ?
N1 Pd1 N4 110.93(12) . . ?
N7 Pd2 N6 88.19(12) . . ?
N7 Pd2 N8 80.08(12) . . ?
N6 Pd2 N8 168.03(12) . . ?
N7 Pd2 N5 168.55(11) . . ?
N6 Pd2 N5 80.72(12) . . ?
N8 Pd2 N5 110.86(11) . . ?
C1 N1 C33 123.0(3) . . ?
C1 N1 Pd1 112.0(3) . . ?
C33 N1 Pd1 124.9(2) . . ?
C5 N2 C2 110.7(3) . . ?
C5 N2 Pd1 133.1(3) . . ?
C2 N2 Pd1 115.8(2) . . ?
C9 N3 C12 110.1(3) . . ?
C9 N3 Pd1 134.0(2) . . ?
C12 N3 Pd1 115.9(2) . . ?
C13 N4 C14 118.8(3) . . ?
C13 N4 Pd1 110.1(2) . . ?
C14 N4 Pd1 131.0(2) . . ?
C32 N5 C34 118.0(3) . . ?
C32 N5 Pd2 110.1(2) . . ?
C34 N5 Pd2 131.9(2) . . ?
C28 N6 C31 111.0(3) . . ?
C28 N6 Pd2 132.8(2) . . ?
C31 N6 Pd2 115.7(2) . . ?
C24 N7 C21 109.4(3) . . ?
C24 N7 Pd2 133.8(2) . . ?
C21 N7 Pd2 116.5(2) . . ?
C20 N8 C19 124.0(3) . . ?
C20 N8 Pd2 112.3(2) . . ?
C19 N8 Pd2 123.6(2) . . ?
N1 C1 C2 117.7(3) . . ?
N2 C2 C3 107.2(3) . . ?
N2 C2 C1 113.8(3) . . ?
C3 C2 C1 139.0(4) . . ?
C4 C3 C2 107.0(3) . . ?
C3 C4 C5 107.9(3) . . ?
N2 C5 C4 107.2(3) . . ?
N2 C5 C6 119.5(4) . . ?
C4 C5 C6 131.0(4) . . ?
N2 C5 C6' 125.6(3) . . ?
C4 C5 C6' 126.6(4) . . ?
C5 C6 C8 109.9(7) . . ?
C5 C6 C7 102.0(8) . . ?
C8 C6 C7 106.6(9) . . ?
C5 C6 C9 116.6(5) . . ?
C8 C6 C9 114.6(8) . . ?
C7 C6 C9 105.8(8) . . ?
C7' C6' C9 111.4(4) . . ?
C7' C6' C8' 106.0(5) . . ?
C9 C6' C8' 105.7(5) . . ?
C7' C6' C5 112.6(4) . . ?
C9 C6' C5 112.9(4) . . ?
C8' C6' C5 107.7(5) . . ?
N3 C9 C10 108.2(3) . . ?
N3 C9 C6 119.6(4) . . ?
C10 C9 C6 129.8(4) . . ?
N3 C9 C6' 125.2(4) . . ?
C10 C9 C6' 126.2(4) . . ?
C11 C10 C9 107.4(4) . . ?
C10 C11 C12 106.8(4) . . ?
N3 C12 C13 113.6(3) . . ?
N3 C12 C11 107.6(3) . . ?
C13 C12 C11 138.8(4) . . ?
N4 C13 C12 119.3(3) . . ?
C15 C14 C19 118.8(3) . . ?
C15 C14 N4 121.5(3) . . ?
C19 C14 N4 119.8(3) . . ?
C16 C15 C14 120.8(4) . . ?
C15 C16 C17 120.1(4) . . ?
C18 C17 C16 119.9(4) . . ?
C17 C18 C19 120.4(4) . . ?
C18 C19 C14 119.9(3) . . ?
C18 C19 N8 122.6(3) . . ?
C14 C19 N8 117.2(3) . . ?
N8 C20 C21 117.8(3) . . ?
N7 C21 C22 108.0(3) . . ?
N7 C21 C20 113.1(3) . . ?
C22 C21 C20 138.9(3) . . ?
C23 C22 C21 106.4(3) . . ?
C22 C23 C24 108.4(3) . . ?
N7 C24 C23 107.8(3) . . ?
N7 C24 C25' 121.1(4) . . ?
C23 C24 C25' 130.1(4) . . ?
N7 C24 C25 125.6(4) . . ?
C23 C24 C25 126.4(4) . . ?
C28 C25 C26 110.7(7) . . ?
C28 C25 C27 105.9(6) . . ?
C26 C25 C27 108.2(8) . . ?
C28 C25 C24 112.7(5) . . ?
C26 C25 C24 112.7(7) . . ?
C27 C25 C24 106.2(6) . . ?
C28 C25' C24 114.6(4) . . ?
C28 C25' C26' 107.9(5) . . ?
C24 C25' C26' 105.9(5) . . ?
C28 C25' C27' 109.7(5) . . ?
C24 C25' C27' 108.8(5) . . ?
C26' C25' C27' 109.9(5) . . ?
N6 C28 C29 107.2(3) . . ?
N6 C28 C25' 121.3(4) . . ?
C29 C28 C25' 130.4(4) . . ?
N6 C28 C25 126.7(4) . . ?
C29 C28 C25 126.0(4) . . ?
C30 C29 C28 108.0(3) . . ?
C29 C30 C31 107.0(3) . . ?
N6 C31 C32 113.8(3) . . ?
N6 C31 C30 106.8(3) . . ?
C32 C31 C30 139.3(3) . . ?
N5 C32 C31 119.4(3) . . ?
C38 C33 C34 119.8(4) . . ?
C38 C33 N1 122.0(3) . . ?
C34 C33 N1 117.9(3) . . ?
C35 C34 C33 118.7(3) . . ?
C35 C34 N5 121.0(3) . . ?
C33 C34 N5 120.2(3) . . ?
C36 C35 C34 121.1(4) . . ?
C35 C36 C37 120.0(4) . . ?
C38 C37 C36 120.0(4) . . ?
C37 C38 C33 120.3(4) . . ?

loop_
_geom_bond_atom_site_label_1
_geom_bond_atom_site_label_2
_geom_bond_distance
_geom_bond_site_symmetry_2
_geom_bond_publ_flag
Pd1 N1 2.053(3) . ?
Pd1 N2 1.938(3) . ?
Pd1 N3 1.932(3) . ?
Pd1 N4 2.072(3) . ?
Pd2 N5 2.084(3) . ?
Pd2 N6 1.939(3) . ?
Pd2 N7 1.923(3) . ?
Pd2 N8 2.053(3) . ?
N1 C1 1.315(4) . ?
N1 C33 1.418(4) . ?
N2 C5 1.331(4) . ?
N2 C2 1.370(4) . ?
N3 C9 1.330(4) . ?
N3 C12 1.370(4) . ?
N4 C13 1.318(4) . ?
N4 C14 1.424(4) . ?
N5 C32 1.314(4) . ?
N5 C34 1.437(4) . ?
N6 C28 1.334(4) . ?
N6 C31 1.371(4) . ?
N7 C24 1.341(4) . ?
N7 C21 1.379(4) . ?
N8 C20 1.309(4) . ?
N8 C19 1.411(4) . ?
C1 C2 1.408(5) . ?
C2 C3 1.398(5) . ?
C3 C4 1.382(5) . ?
C4 C5 1.410(5) . ?
C5 C6 1.502(6) . ?
C5 C6' 1.560(5) . ?
C6 C8 1.514(7) . ?
C6 C7 1.528(8) . ?
C6 C9 1.531(6) . ?
C6' C7' 1.528(6) . ?
C6' C9 1.535(5) . ?
C6' C8' 1.547(6) . ?
C9 C10 1.405(5) . ?
C10 C11 1.387(5) . ?
C11 C12 1.402(5) . ?
C12 C13 1.399(5) . ?
C14 C15 1.386(5) . ?
C14 C19 1.407(5) . ?
C15 C16 1.380(5) . ?
C16 C17 1.384(5) . ?
C17 C18 1.380(5) . ?
C18 C19 1.385(5) . ?
C20 C21 1.405(5) . ?
C21 C22 1.405(5) . ?
C22 C23 1.381(5) . ?
C23 C24 1.404(5) . ?
C24 C25' 1.527(5) . ?
C24 C25 1.549(6) . ?
C25 C28 1.537(6) . ?
C25 C26 1.539(7) . ?
C25 C27 1.549(7) . ?
C25' C28 1.526(5) . ?
C25' C26' 1.533(6) . ?
C25' C27' 1.544(6) . ?
C28 C29 1.414(5) . ?
C29 C30 1.380(5) . ?
C30 C31 1.411(5) . ?
C31 C32 1.404(5) . ?
C33 C38 1.385(5) . ?
C33 C34 1.401(5) . ?
C34 C35 1.386(5) . ?
C35 C36 1.370(5) . ?
C36 C37 1.382(5) . ?
C37 C38 1.380(5) . ?
C1S O1S 1.48(2) . ?
